data_7219803
loop_
_publ_author_name
'Kaur, Gurpreet'
'Choudhury, Angshuman Roy'

_publ_section_title
;
 A comprehensive understanding of the synthons involving C--H&#x22EF;F--C
 hydrogen bond(s) from structural and computational analyses
;
_journal_issue 15
_journal_name_full CrystEngComm
_journal_page_first 2949
_journal_paper_doi 10.1039/C5CE00215J
_journal_volume 17
_journal_year 2015
_chemical_absolute_configuration unk
_chemical_formula_moiety 'C13 H7 F4 N'
_chemical_formula_sum 'C13 H7 F4 N'
_chemical_formula_weight 253.2
_chemical_name_systematic
;
 ?
;
_space_group_IT_number 4
_symmetry_cell_setting monoclinic
_symmetry_Int_Tables_number 4
_symmetry_space_group_name_Hall 'P 2yb'
_symmetry_space_group_name_H-M 'P 1 21 1'
_atom_sites_solution_hydrogens geom
_atom_sites_solution_primary direct
_atom_sites_solution_secondary difmap
_audit_creation_date 2013-10-24T00:53:31-00:00
_audit_creation_method 'WinGX routine CIF_UPDATE'
_audit_update_record
;
2015-01-29 deposited with the CCDC.
2015-03-09 downloaded from the CCDC.
;
_cell_angle_alpha 90
_cell_angle_beta 94.778(6)
_cell_angle_gamma 90
_cell_formula_units_Z 2
_cell_length_a 3.8029(4)
_cell_length_b 11.4621(14)
_cell_length_c 12.2186(15)
_cell_measurement_reflns_used 4010
_cell_measurement_temperature 100
_cell_measurement_theta_max 29.82
_cell_measurement_theta_min 2.441
_cell_volume 530.75(11)
_computing_data_reduction 'SAINT v7.68A (Bruker, 2009)'
_computing_molecular_graphics
;
O. V. Dolomanov, L. J. Bourhis, R. J. Gildea, J. A. K. Howard and H. Puschmann,
OLEX2: a complete structure solution, refinement and analysis program.
        J. Appl. Cryst. (2009). 42, 339-341.
;
_computing_publication_material
;
O. V. Dolomanov, L. J. Bourhis, R. J. Gildea, J. A. K. Howard and H. Puschmann,
OLEX2: a complete structure solution, refinement and analysis program.
        J. Appl. Cryst. (2009). 42, 339-341.
;
_computing_structure_refinement
;
        XL, G.M. Sheldrick, Acta Cryst.
        (2008). A64, 112-122
;
_computing_structure_solution 'SHELXS-97 (Sheldrick, 2008)'
_diffrn_ambient_temperature 100
_diffrn_measured_fraction_theta_full 0.998
_diffrn_measured_fraction_theta_max 0.998
_diffrn_measurement_device_type 'Bruker APEX-II CCD'
_diffrn_measurement_method '\f and \w scans'
_diffrn_radiation_monochromator graphite
_diffrn_radiation_type 'MO K\a'
_diffrn_radiation_wavelength 0.71073
_diffrn_reflns_av_R_equivalents 0.0129
_diffrn_reflns_limit_h_max 4
_diffrn_reflns_limit_h_min -4
_diffrn_reflns_limit_k_max 14
_diffrn_reflns_limit_k_min -12
_diffrn_reflns_limit_l_max 15
_diffrn_reflns_limit_l_min -15
_diffrn_reflns_number 4729
_diffrn_reflns_theta_full 27.1
_diffrn_reflns_theta_max 27.1
_diffrn_reflns_theta_min 2.44
_diffrn_source 'fine-focus sealed tube'
_diffrn_standards_number 0
_exptl_absorpt_coefficient_mu 0.143
_exptl_absorpt_correction_T_max 0.746
_exptl_absorpt_correction_T_min 0.6622
_exptl_absorpt_correction_type multi-scan
_exptl_absorpt_process_details
;
        SADABS-2008/1 (Bruker,2008) was used for absorption correction.
        R(int) was 0.0538 before and 0.0260 after correction.
        The Ratio of minimum to maximum transmission is 0.8877.
        The \l/2 correction factor is 0.0015.
;
_exptl_crystal_colour 'clear light colourless'
_exptl_crystal_density_diffrn 1.584
_exptl_crystal_density_method 'not measured'
_exptl_crystal_description block
_exptl_crystal_F_000 256
_exptl_crystal_size_max 0.3
_exptl_crystal_size_mid 0.2
_exptl_crystal_size_min 0.2
_refine_diff_density_max 0.207
_refine_diff_density_min -0.176
_refine_diff_density_rms 0.036
_refine_ls_abs_structure_details 'Flack H D (1983), Acta Cryst. A39, 876-881'
_refine_ls_abs_structure_Flack -0.1(4)
_refine_ls_extinction_method none
_refine_ls_goodness_of_fit_ref 1.068
_refine_ls_hydrogen_treatment mixed
_refine_ls_matrix_type full
_refine_ls_number_parameters 163
_refine_ls_number_reflns 1976
_refine_ls_number_restraints 1
_refine_ls_restrained_S_all 1.068
_refine_ls_R_factor_all 0.025
_refine_ls_R_factor_gt 0.0244
_refine_ls_shift/su_max 0.001
_refine_ls_shift/su_mean 0
_refine_ls_structure_factor_coef Fsqd
_refine_ls_weighting_details 'calc w=1/[\s^2^(Fo^2^)+(0.0421P)^2^+0.0808P] where P=(Fo^2^+2Fc^2^)/3'
_refine_ls_weighting_scheme calc
_refine_ls_wR_factor_gt 0.0669
_refine_ls_wR_factor_ref 0.0674
_reflns_number_gt 1936
_reflns_number_total 1976
_reflns_threshold_expression >2sigma(I)
_cod_data_source_file c5ce00215j2.cif
_cod_data_source_block 71
_cod_depositor_comments 'Adding full bibliography for 7219787--7219816.cif.'
_cod_database_code 7219803

loop_
_symmetry_equiv_pos_as_xyz
'x, y, z'
'-x, y+1/2, -z'

loop_
_atom_site_label
_atom_site_type_symbol
_atom_site_fract_x
_atom_site_fract_y
_atom_site_fract_z
_atom_site_U_iso_or_equiv
_atom_site_adp_type
_atom_site_occupancy
_atom_site_symmetry_multiplicity
_atom_site_calc_flag
_atom_site_refinement_flags
C1 C 0.5217(3) 0.38985(13) 0.17286(11) 0.0204(3) Uani 1 1 d .
H1 H 0.478 0.3105 0.1538 0.024 Uiso 1 1 calc R
C2 C 0.4416(3) 0.43124(13) 0.28149(11) 0.0186(3) Uani 1 1 d .
C3 C 0.2946(4) 0.35565(13) 0.35477(12) 0.0229(3) Uani 1 1 d .
C4 C 0.2179(4) 0.38853(15) 0.45919(12) 0.0242(3) Uani 1 1 d .
H4 H 0.1179 0.3353 0.5075 0.029 Uiso 1 1 calc R
C5 C 0.2935(4) 0.50193(15) 0.48958(11) 0.0248(3) Uani 1 1 d .
C6 C 0.4371(3) 0.58178(14) 0.42103(11) 0.0234(3) Uani 1 1 d .
H6 H 0.4846 0.6596 0.4446 0.028 Uiso 1 1 calc R
C7 C 0.5101(3) 0.54529(14) 0.31710(11) 0.0205(3) Uani 1 1 d .
H7 H 0.6088 0.5991 0.2691 0.025 Uiso 1 1 calc R
C8 C 0.7303(3) 0.40957(12) 0.00143(10) 0.0182(3) Uani 1 1 d .
C13 C 0.7075(3) 0.48125(13) -0.09151(11) 0.0190(3) Uani 1 1 d .
C12 C 0.7951(4) 0.44451(14) -0.19344(11) 0.0211(3) Uani 1 1 d .
H12 H 0.7758 0.495 -0.2553 0.025 Uiso 1 1 calc R
C11 C 0.9118(3) 0.33136(13) -0.20107(11) 0.0213(3) Uani 1 1 d .
C10 C 0.9437(3) 0.25500(14) -0.11324(11) 0.0208(3) Uani 1 1 d .
H10 H 1.0255 0.1775 -0.1216 0.025 Uiso 1 1 calc R
C9 C 0.8518(3) 0.29575(13) -0.01220(11) 0.0187(3) Uani 1 1 d .
H9 H 0.8721 0.2448 0.0493 0.022 Uiso 1 1 calc R
N1 N 0.6475(3) 0.45701(11) 0.10357(9) 0.0225(3) Uani 1 1 d .
F1 F 0.2168(3) 0.24474(9) 0.32282(8) 0.0344(2) Uani 1 1 d .
F2 F 0.2189(2) 0.53734(10) 0.59089(7) 0.0333(2) Uani 1 1 d .
F4 F 0.5915(2) 0.59203(8) -0.08170(7) 0.0271(2) Uani 1 1 d .
F3 F 1.0034(2) 0.29299(9) -0.30049(7) 0.0302(2) Uani 1 1 d .

loop_
_atom_site_aniso_label
_atom_site_aniso_U_11
_atom_site_aniso_U_22
_atom_site_aniso_U_33
_atom_site_aniso_U_23
_atom_site_aniso_U_13
_atom_site_aniso_U_12
C1 0.0220(6) 0.0191(7) 0.0207(6) -0.0029(6) 0.0054(5) -0.0012(5)
C2 0.0163(6) 0.0228(7) 0.0168(6) 0.0001(5) 0.0026(4) 0.0013(5)
C3 0.0217(6) 0.0217(8) 0.0256(7) 0.0034(6) 0.0030(5) -0.0008(5)
C4 0.0228(7) 0.0288(8) 0.0219(7) 0.0063(6) 0.0063(5) 0.0034(6)
C5 0.0201(6) 0.0377(10) 0.0169(6) -0.0006(6) 0.0035(5) 0.0076(6)
C6 0.0231(6) 0.0245(8) 0.0226(6) -0.0047(6) 0.0020(5) 0.0007(6)
C7 0.0201(6) 0.0222(8) 0.0194(6) 0.0013(6) 0.0031(5) -0.0013(5)
C8 0.0162(5) 0.0206(7) 0.0180(6) -0.0012(5) 0.0028(4) -0.0019(5)
C13 0.0190(6) 0.0162(7) 0.0219(7) -0.0003(5) 0.0026(5) 0.0000(5)
C12 0.0230(6) 0.0231(8) 0.0173(6) 0.0024(5) 0.0027(4) -0.0020(5)
C11 0.0221(6) 0.0255(8) 0.0171(6) -0.0050(6) 0.0052(5) -0.0021(5)
C10 0.0216(6) 0.0181(7) 0.0234(7) -0.0029(6) 0.0050(5) 0.0003(5)
C9 0.0192(6) 0.0181(7) 0.0192(6) 0.0019(5) 0.0034(5) -0.0018(5)
N1 0.0272(6) 0.0224(7) 0.0184(5) -0.0006(5) 0.0042(4) 0.0022(5)
F1 0.0474(5) 0.0227(5) 0.0349(5) 0.0010(4) 0.0147(4) -0.0079(4)
F2 0.0381(5) 0.0449(6) 0.0181(4) -0.0036(4) 0.0089(3) 0.0063(4)
F4 0.0381(5) 0.0175(4) 0.0265(4) 0.0014(4) 0.0078(3) 0.0051(4)
F3 0.0447(5) 0.0274(5) 0.0201(4) -0.0037(4) 0.0113(4) 0.0011(4)

loop_
_atom_type_symbol
_atom_type_description
_atom_type_scat_dispersion_real
_atom_type_scat_dispersion_imag
_atom_type_scat_source
C C 0.0033 0.0016 'International Tables Vol C Tables 4.2.6.8 and 6.1.1.4'
H H 0 0 'International Tables Vol C Tables 4.2.6.8 and 6.1.1.4'
F F 0.0171 0.0103 'International Tables Vol C Tables 4.2.6.8 and 6.1.1.4'
N N 0.0061 0.0033 'International Tables Vol C Tables 4.2.6.8 and 6.1.1.4'

loop_
_geom_angle_atom_site_label_1
_geom_angle_atom_site_label_2
_geom_angle_atom_site_label_3
_geom_angle
C2 C1 H1 119.1
N1 C1 H1 119.1
N1 C1 C2 121.80(13)
C3 C2 C1 120.31(14)
C7 C2 C1 122.57(12)
C7 C2 C3 117.12(12)
C4 C3 C2 123.27(14)
F1 C3 C2 119.14(13)
F1 C3 C4 117.59(13)
C3 C4 H4 121.6
C5 C4 C3 116.78(14)
C5 C4 H4 121.6
C4 C5 C6 123.09(13)
F2 C5 C4 118.34(14)
F2 C5 C6 118.57(14)
C5 C6 H6 120.9
C5 C6 C7 118.29(15)
C7 C6 H6 120.9
C2 C7 H7 119.3
C6 C7 C2 121.45(13)
C6 C7 H7 119.3
C13 C8 C9 116.75(12)
C13 C8 N1 119.03(13)
C9 C8 N1 124.14(12)
C12 C13 C8 123.35(14)
F4 C13 C8 118.56(12)
F4 C13 C12 118.09(13)
C13 C12 H12 121.6
C11 C12 C13 116.84(13)
C11 C12 H12 121.6
C12 C11 C10 123.51(12)
F3 C11 C12 118.15(12)
F3 C11 C10 118.34(13)
C11 C10 H10 121.2
C11 C10 C9 117.64(14)
C9 C10 H10 121.2
C8 C9 H9 119
C10 C9 C8 121.91(13)
C10 C9 H9 119
C1 N1 C8 118.56(12)

loop_
_geom_bond_atom_site_label_1
_geom_bond_atom_site_label_2
_geom_bond_distance
C1 H1 0.95
C1 C2 1.4653(17)
C1 N1 1.2672(18)
C2 C3 1.3958(19)
C2 C7 1.395(2)
C3 C4 1.385(2)
C3 F1 1.3553(19)
C4 H4 0.95
C4 C5 1.376(2)
C5 C6 1.383(2)
C5 F2 1.3551(16)
C6 H6 0.95
C6 C7 1.3868(18)
C7 H7 0.95
C8 C13 1.3984(19)
C8 C9 1.398(2)
C8 N1 1.4205(16)
C13 C12 1.3816(18)
C13 F4 1.3529(17)
C12 H12 0.95
C12 C11 1.376(2)
C11 C10 1.382(2)
C11 F3 1.3642(15)
C10 H10 0.95
C10 C9 1.3917(18)
C9 H9 0.95
